data_1546085
loop_
_publ_author_name
'Zheng, Nan'
'Zhang, Lijie'
'Gong, Jianxian'
'Yang, Zhen'

_publ_section_title
;
 Formal Total Synthesis of (+-)-Lycojaponicumin C
;
_journal_name_full 'Organic Letters'
_journal_paper_doi 10.1021/acs.orglett.7b01154
_journal_year 2017
_chemical_formula_moiety 'C21 H25 N O4 S'
_chemical_formula_sum 'C21 H25 N O4 S'
_chemical_formula_weight 387.48
_space_group_crystal_system monoclinic
_space_group_IT_number 14
_space_group_name_Hall '-P 2yn'
_space_group_name_H-M_alt 'P 1 21/n 1'
_symmetry_space_group_name_Hall '-P 2yn'
_symmetry_space_group_name_H-M 'P 1 21/n 1'
_atom_sites_solution_hydrogens geom
_audit_creation_method SHELXL-2016/6
_cell_angle_alpha 90
_cell_angle_beta 91.725(7)
_cell_angle_gamma 90
_cell_formula_units_Z 4
_cell_length_a 7.03380(10)
_cell_length_b 11.9216(2)
_cell_length_c 24.1813(17)
_cell_measurement_reflns_used 24715
_cell_measurement_temperature 293(2)
_cell_measurement_theta_max 68.0
_cell_measurement_theta_min 6.6
_cell_volume 2026.78(15)
_computing_cell_refinement 'SHELXL-2016/6 (Sheldrick, 2016)'
_computing_data_collection 'CrystalClear-SM 2.0 r4 (Rigaku, 2009)'
_computing_data_reduction 'CrystalClear-SM 2.0 r4 (Rigaku, 2009)'
_computing_molecular_graphics 'CrystalStructure 4.0 (Rigaku, 2009)'
_computing_publication_material 'CrystalStructure 4.0 (Rigaku, 2009)'
_computing_structure_refinement 'SHELXL-2016/6 (Sheldrick, 2016)'
_computing_structure_solution 'SHELXL-2016/6 (Sheldrick, 2016)'
_diffrn_ambient_temperature 293(2)
_diffrn_measured_fraction_theta_full 0.991
_diffrn_measured_fraction_theta_max 0.988
_diffrn_measurement_device_type 'Rigaku Saturn944+ CCD'
_diffrn_measurement_method 'profile data from \w-scans'
_diffrn_radiation_type CuK\a
_diffrn_radiation_wavelength 1.54178
_diffrn_reflns_av_R_equivalents 0.0517
_diffrn_reflns_av_unetI/netI 0.0330
_diffrn_reflns_Laue_measured_fraction_full 0.991
_diffrn_reflns_Laue_measured_fraction_max 0.988
_diffrn_reflns_limit_h_max 8
_diffrn_reflns_limit_h_min -8
_diffrn_reflns_limit_k_max 14
_diffrn_reflns_limit_k_min -13
_diffrn_reflns_limit_l_max 29
_diffrn_reflns_limit_l_min -28
_diffrn_reflns_number 27427
_diffrn_reflns_point_group_measured_fraction_full 0.991
_diffrn_reflns_point_group_measured_fraction_max 0.988
_diffrn_reflns_theta_full 67.679
_diffrn_reflns_theta_max 67.950
_diffrn_reflns_theta_min 6.610
_exptl_absorpt_coefficient_mu 1.631
_exptl_absorpt_correction_T_max 1.000
_exptl_absorpt_correction_T_min 0.707
_exptl_absorpt_correction_type multi-scan
_exptl_absorpt_process_details 'Jacobson, R. (1998) Private communication'
_exptl_crystal_colour Colorless
_exptl_crystal_density_diffrn 1.270
_exptl_crystal_description Prism
_exptl_crystal_F_000 824
_exptl_crystal_size_max 0.200
_exptl_crystal_size_mid 0.200
_exptl_crystal_size_min 0.200
_refine_diff_density_max 0.774
_refine_diff_density_min -0.317
_refine_diff_density_rms 0.077
_refine_ls_extinction_coef 0.0313(18)
_refine_ls_extinction_expression Fc^*^=kFc[1+0.001xFc^2^\l^3^/sin(2\q)]^-1/4^
_refine_ls_extinction_method 'SHELXL-2016/6 (Sheldrick 2016)'
_refine_ls_goodness_of_fit_ref 1.078
_refine_ls_hydrogen_treatment constr
_refine_ls_matrix_type full
_refine_ls_number_parameters 246
_refine_ls_number_reflns 3654
_refine_ls_number_restraints 0
_refine_ls_restrained_S_all 1.078
_refine_ls_R_factor_all 0.0694
_refine_ls_R_factor_gt 0.0637
_refine_ls_shift/su_max 0.001
_refine_ls_shift/su_mean 0.000
_refine_ls_structure_factor_coef Fsqd
_refine_ls_weighting_details 'w=1/[\s^2^(Fo^2^)+(0.1041P)^2^+0.5333P] where P=(Fo^2^+2Fc^2^)/3'
_refine_ls_weighting_scheme calc
_refine_ls_wR_factor_gt 0.1706
_refine_ls_wR_factor_ref 0.1799
_reflns_Friedel_coverage 0.000
_reflns_number_gt 3264
_reflns_number_total 3654
_reflns_threshold_expression 'I > 2\s(I)'
_cod_data_source_file ol7b01154_si_002.cif
_cod_data_source_block shelx
_cod_depositor_comments
;
The following automatic conversions were performed:

'_exptl_absorpt_correction_type' value 'Multi-scan' changed to
'multi-scan' according to
/home/data/users/saulius/crontab/automatic-downloads/rss-feeds/ACS/lib/dictionaries/cif_core.dic
dictionary named 'cif_core.dic' version 2.4.2 from 2011-04-26.

Automatic conversion script
Id: cif_fix_values 4973 2017-02-22 13:04:09Z antanas 
;
_cod_database_code 1546085
_shelx_shelxl_version_number 2016/6
_shelx_space_group_comment
;
The symmetry employed for this shelxl refinement is uniquely defined
by the following loop, which should always be used as a source of
symmetry information in preference to the above space-group names.
They are only intended as comments.
;
_shelx_estimated_absorpt_t_min 0.736
_shelx_estimated_absorpt_t_max 0.736

loop_
_space_group_symop_operation_xyz
'x, y, z'
'-x+1/2, y+1/2, -z+1/2'
'-x, -y, -z'
'x-1/2, -y-1/2, z-1/2'

loop_
_atom_site_label
_atom_site_type_symbol
_atom_site_fract_x
_atom_site_fract_y
_atom_site_fract_z
_atom_site_U_iso_or_equiv
_atom_site_adp_type
_atom_site_occupancy
_atom_site_site_symmetry_order
_atom_site_calc_flag
_atom_site_refinement_flags_posn
_atom_site_refinement_flags_adp
S1 S 0.25126(9) -0.05760(6) 0.24566(2) 0.0665(3) Uani 1 1 d . .
O1 O 0.4036(3) 0.0075(2) 0.26974(8) 0.0898(7) Uani 1 1 d . .
O2 O -0.4562(3) 0.1898(2) 0.41356(11) 0.1024(8) Uani 1 1 d . .
O3 O 0.1442(3) -0.08063(19) 0.43022(8) 0.0889(7) Uani 1 1 d . .
O4 O 0.2815(4) -0.17253(19) 0.23153(9) 0.1000(8) Uani 1 1 d . .
N1 N 0.0779(3) -0.05619(16) 0.28914(8) 0.0570(5) Uani 1 1 d . .
C1 C -0.0442(8) 0.1876(4) 0.04205(16) 0.1278(16) Uani 1 1 d . .
H1A H -0.179904 0.193347 0.044343 0.192 Uiso 1 1 calc R U
H1B H -0.013345 0.148555 0.008786 0.192 Uiso 1 1 calc R U
H1C H 0.010239 0.261431 0.041536 0.192 Uiso 1 1 calc R U
C2 C 0.0348(4) 0.1240(3) 0.09152(11) 0.0760(8) Uani 1 1 d . .
C3 C -0.0099(5) 0.0121(3) 0.10048(12) 0.0859(9) Uani 1 1 d . .
H3 H -0.086542 -0.025324 0.074482 0.103 Uiso 1 1 calc R U
C4 C 0.0561(5) -0.0452(2) 0.14681(11) 0.0745(8) Uani 1 1 d . .
H4 H 0.023319 -0.119838 0.152298 0.089 Uiso 1 1 calc R U
C5 C 0.1721(3) 0.01095(19) 0.18496(9) 0.0546(6) Uani 1 1 d . .
C6 C 0.0308(3) 0.05049(18) 0.31534(9) 0.0511(5) Uani 1 1 d . .
H6 H 0.149734 0.091307 0.322857 0.061 Uiso 1 1 calc R U
C7 C -0.0673(3) 0.0314(2) 0.37149(9) 0.0526(5) Uani 1 1 d . .
C8 C -0.1422(3) 0.1510(2) 0.38321(10) 0.0574(6) Uani 1 1 d . .
C9 C 0.0321(4) 0.2105(2) 0.41337(11) 0.0659(7) Uani 1 1 d . .
H9 H 0.120819 0.233066 0.384932 0.079 Uiso 1 1 calc R U
C10 C -0.0200(5) 0.3138(3) 0.44494(15) 0.0844(9) Uani 1 1 d . .
H10 H -0.075571 0.303363 0.478977 0.101 Uiso 1 1 calc R U
C11 C 0.0051(8) 0.4145(5) 0.4293(3) 0.1478(19) Uani 1 1 d . .
H11A H 0.060199 0.428877 0.395499 0.177 Uiso 1 1 calc R U
H11B H -0.031645 0.473786 0.451564 0.177 Uiso 1 1 calc R U
C12 C -0.1065(4) 0.1294(2) 0.28361(9) 0.0611(6) Uani 1 1 d . .
H12A H -0.037902 0.175536 0.257861 0.073 Uiso 1 1 calc R U
H12B H -0.202269 0.086625 0.263049 0.073 Uiso 1 1 calc R U
C13 C -0.1979(4) 0.2017(2) 0.32686(11) 0.0714(7) Uani 1 1 d . .
H13A H -0.335136 0.201796 0.321407 0.086 Uiso 1 1 calc R U
H13B H -0.152543 0.278345 0.324509 0.086 Uiso 1 1 calc R U
C14 C -0.3035(4) 0.1493(3) 0.42272(12) 0.0708(7) Uani 1 1 d . .
H14 H -0.282542 0.114217 0.456701 0.085 Uiso 1 1 calc R U
C15 C 0.1264(4) 0.1177(3) 0.44723(11) 0.0722(7) Uani 1 1 d . .
H15A H 0.262897 0.129080 0.449890 0.087 Uiso 1 1 calc R U
H15B H 0.077413 0.116333 0.484299 0.087 Uiso 1 1 calc R U
C16 C 0.0807(3) 0.0098(2) 0.41769(9) 0.0617(6) Uani 1 1 d . .
C17 C -0.2228(4) -0.0581(2) 0.36670(11) 0.0649(7) Uani 1 1 d . .
H17A H -0.261621 -0.078411 0.403533 0.078 Uiso 1 1 calc R U
H17B H -0.332587 -0.026732 0.347010 0.078 Uiso 1 1 calc R U
C18 C -0.1592(5) -0.1640(2) 0.33665(12) 0.0767(8) Uani 1 1 d . .
H18A H -0.062383 -0.202240 0.358963 0.092 Uiso 1 1 calc R U
H18B H -0.266552 -0.214398 0.331541 0.092 Uiso 1 1 calc R U
C19 C -0.0803(4) -0.1347(2) 0.28082(11) 0.0694(7) Uani 1 1 d . .
H19A H -0.036370 -0.202119 0.262735 0.083 Uiso 1 1 calc R U
H19B H -0.178883 -0.100769 0.257431 0.083 Uiso 1 1 calc R U
C20 C 0.2196(4) 0.1211(2) 0.17595(11) 0.0673(7) Uani 1 1 d . .
H20 H 0.298133 0.158852 0.201378 0.081 Uiso 1 1 calc R U
C21 C 0.1514(5) 0.1755(2) 0.12958(12) 0.0772(8) Uani 1 1 d . .
H21 H 0.185870 0.249802 0.123924 0.093 Uiso 1 1 calc R U

loop_
_atom_site_aniso_label
_atom_site_aniso_U_11
_atom_site_aniso_U_22
_atom_site_aniso_U_33
_atom_site_aniso_U_23
_atom_site_aniso_U_13
_atom_site_aniso_U_12
S1 0.0666(5) 0.0803(5) 0.0526(4) 0.0051(3) 0.0055(3) 0.0218(3)
O1 0.0503(10) 0.155(2) 0.0633(11) -0.0015(12) -0.0051(8) 0.0060(11)
O2 0.0618(13) 0.136(2) 0.1105(18) 0.0028(14) 0.0194(12) 0.0213(12)
O3 0.1048(16) 0.0926(14) 0.0679(12) 0.0083(10) -0.0204(11) 0.0316(12)
O4 0.136(2) 0.0849(14) 0.0803(13) 0.0146(11) 0.0267(13) 0.0515(13)
N1 0.0613(12) 0.0630(11) 0.0467(10) 0.0035(8) 0.0010(8) 0.0055(9)
C1 0.151(4) 0.158(4) 0.075(2) 0.044(2) 0.004(2) 0.035(3)
C2 0.0790(18) 0.094(2) 0.0550(14) 0.0158(13) 0.0099(13) 0.0072(15)
C3 0.091(2) 0.110(2) 0.0555(15) 0.0019(15) -0.0139(14) -0.0252(18)
C4 0.097(2) 0.0658(15) 0.0607(15) -0.0013(12) -0.0008(14) -0.0251(14)
C5 0.0606(13) 0.0582(12) 0.0451(11) -0.0037(9) 0.0061(10) -0.0006(10)
C6 0.0501(12) 0.0585(12) 0.0446(11) 0.0044(9) 0.0018(9) 0.0017(9)
C7 0.0476(12) 0.0662(13) 0.0440(11) 0.0077(9) 0.0019(9) 0.0037(10)
C8 0.0491(13) 0.0719(14) 0.0515(12) 0.0041(10) 0.0047(9) 0.0059(11)
C9 0.0587(14) 0.0761(15) 0.0634(15) -0.0041(12) 0.0113(11) -0.0039(12)
C10 0.079(2) 0.088(2) 0.087(2) -0.0162(16) 0.0128(16) -0.0072(16)
C11 0.156(5) 0.126(4) 0.163(5) -0.040(4) 0.032(4) -0.006(3)
C12 0.0706(15) 0.0642(14) 0.0484(12) 0.0116(10) 0.0003(10) 0.0068(11)
C13 0.0756(17) 0.0779(16) 0.0607(15) 0.0087(12) 0.0031(12) 0.0216(13)
C14 0.0545(15) 0.0879(18) 0.0708(16) -0.0016(13) 0.0122(12) 0.0044(13)
C15 0.0578(15) 0.100(2) 0.0590(14) -0.0032(13) -0.0041(11) -0.0010(13)
C16 0.0540(13) 0.0857(17) 0.0455(12) 0.0066(11) 0.0023(10) 0.0098(12)
C17 0.0586(14) 0.0756(16) 0.0607(14) 0.0103(11) 0.0048(11) -0.0076(11)
C18 0.0838(19) 0.0701(16) 0.0761(17) 0.0095(13) 0.0026(14) -0.0150(14)
C19 0.0804(18) 0.0644(14) 0.0630(14) 0.0010(11) -0.0064(12) -0.0024(12)
C20 0.0771(17) 0.0644(14) 0.0605(14) -0.0067(11) 0.0057(12) -0.0184(12)
C21 0.102(2) 0.0598(14) 0.0711(17) 0.0119(12) 0.0180(16) -0.0055(14)

loop_
_atom_type_symbol
_atom_type_description
_atom_type_scat_dispersion_real
_atom_type_scat_dispersion_imag
_atom_type_scat_source
C C 0.0181 0.0091 'International Tables Vol C Tables 4.2.6.8 and 6.1.1.4'
H H 0.0000 0.0000 'International Tables Vol C Tables 4.2.6.8 and 6.1.1.4'
N N 0.0311 0.0180 'International Tables Vol C Tables 4.2.6.8 and 6.1.1.4'
O O 0.0492 0.0322 'International Tables Vol C Tables 4.2.6.8 and 6.1.1.4'
S S 0.3331 0.5567 'International Tables Vol C Tables 4.2.6.8 and 6.1.1.4'

loop_
_geom_angle_atom_site_label_1
_geom_angle_atom_site_label_2
_geom_angle_atom_site_label_3
_geom_angle
O4 S1 O1 120.10(15)
O4 S1 N1 106.44(13)
O1 S1 N1 107.24(11)
O4 S1 C5 106.98(12)
O1 S1 C5 107.59(13)
N1 S1 C5 108.01(10)
C19 N1 C6 115.74(19)
C19 N1 S1 118.95(17)
C6 N1 S1 118.08(15)
C2 C1 H1A 109.5
C2 C1 H1B 109.5
H1A C1 H1B 109.5
C2 C1 H1C 109.5
H1A C1 H1C 109.5
H1B C1 H1C 109.5
C21 C2 C3 117.5(2)
C21 C2 C1 120.7(3)
C3 C2 C1 121.8(3)
C4 C3 C2 122.0(3)
C4 C3 H3 119.0
C2 C3 H3 119.0
C3 C4 C5 118.6(2)
C3 C4 H4 120.7
C5 C4 H4 120.7
C20 C5 C4 119.8(2)
C20 C5 S1 120.33(18)
C4 C5 S1 119.83(19)
N1 C6 C12 117.58(19)
N1 C6 C7 111.25(18)
C12 C6 C7 103.67(17)
N1 C6 H6 108.0
C12 C6 H6 108.0
C7 C6 H6 108.0
C16 C7 C17 114.1(2)
C16 C7 C8 104.48(19)
C17 C7 C8 114.16(19)
C16 C7 C6 110.63(18)
C17 C7 C6 111.72(19)
C8 C7 C6 100.79(17)
C14 C8 C13 113.1(2)
C14 C8 C7 111.8(2)
C13 C8 C7 106.26(19)
C14 C8 C9 107.6(2)
C13 C8 C9 114.1(2)
C7 C8 C9 103.56(18)
C10 C9 C15 115.7(2)
C10 C9 C8 114.0(2)
C15 C9 C8 104.0(2)
C10 C9 H9 107.6
C15 C9 H9 107.6
C8 C9 H9 107.6
C11 C10 C9 125.8(4)
C11 C10 H10 117.1
C9 C10 H10 117.1
C10 C11 H11A 120.0
C10 C11 H11B 120.0
H11A C11 H11B 120.0
C13 C12 C6 106.10(19)
C13 C12 H12A 110.5
C6 C12 H12A 110.5
C13 C12 H12B 110.5
C6 C12 H12B 110.5
H12A C12 H12B 108.7
C12 C13 C8 106.70(19)
C12 C13 H13A 110.4
C8 C13 H13A 110.4
C12 C13 H13B 110.4
C8 C13 H13B 110.4
H13A C13 H13B 108.6
O2 C14 C8 124.7(3)
O2 C14 H14 117.7
C8 C14 H14 117.7
C16 C15 C9 106.5(2)
C16 C15 H15A 110.4
C9 C15 H15A 110.4
C16 C15 H15B 110.4
C9 C15 H15B 110.4
H15A C15 H15B 108.6
O3 C16 C15 125.1(2)
O3 C16 C7 125.2(2)
C15 C16 C7 109.6(2)
C18 C17 C7 113.1(2)
C18 C17 H17A 109.0
C7 C17 H17A 109.0
C18 C17 H17B 109.0
C7 C17 H17B 109.0
H17A C17 H17B 107.8
C19 C18 C17 110.7(2)
C19 C18 H18A 109.5
C17 C18 H18A 109.5
C19 C18 H18B 109.5
C17 C18 H18B 109.5
H18A C18 H18B 108.1
N1 C19 C18 108.8(2)
N1 C19 H19A 109.9
C18 C19 H19A 109.9
N1 C19 H19B 109.9
C18 C19 H19B 109.9
H19A C19 H19B 108.3
C21 C20 C5 120.1(2)
C21 C20 H20 120.0
C5 C20 H20 120.0
C2 C21 C20 122.0(2)
C2 C21 H21 119.0
C20 C21 H21 119.0

loop_
_geom_bond_atom_site_label_1
_geom_bond_atom_site_label_2
_geom_bond_distance
S1 O4 1.430(2)
S1 O1 1.432(2)
S1 N1 1.634(2)
S1 C5 1.756(2)
O2 C14 1.192(3)
O3 C16 1.202(3)
N1 C19 1.463(3)
N1 C6 1.463(3)
C1 C2 1.508(4)
C1 H1A 0.9600
C1 H1B 0.9600
C1 H1C 0.9600
C2 C21 1.360(4)
C2 C3 1.389(4)
C3 C4 1.380(4)
C3 H3 0.9300
C4 C5 1.385(3)
C4 H4 0.9300
C5 C20 1.375(3)
C6 C12 1.537(3)
C6 C7 1.558(3)
C6 H6 0.9800
C7 C16 1.526(3)
C7 C17 1.530(3)
C7 C8 1.549(3)
C8 C14 1.505(3)
C8 C13 1.531(3)
C8 C9 1.576(4)
C9 C10 1.501(4)
C9 C15 1.517(4)
C9 H9 0.9800
C10 C11 1.273(6)
C10 H10 0.9300
C11 H11A 0.9300
C11 H11B 0.9300
C12 C13 1.514(4)
C12 H12A 0.9700
C12 H12B 0.9700
C13 H13A 0.9700
C13 H13B 0.9700
C14 H14 0.9300
C15 C16 1.501(4)
C15 H15A 0.9700
C15 H15B 0.9700
C17 C18 1.530(4)
C17 H17A 0.9700
C17 H17B 0.9700
C18 C19 1.516(4)
C18 H18A 0.9700
C18 H18B 0.9700
C19 H19A 0.9700
C19 H19B 0.9700
C20 C21 1.369(4)
C20 H20 0.9300
C21 H21 0.9300
